data_4076160
loop_
_publ_author_name
'Song, Li-Cheng'
'Jin, Guo-Xia'
'Wang, Hu-Ting'
'Zhang, Wen-Xiong'
'Hu, Qing-Mei'

_publ_section_title
;
 Self-Assembly of Cationic Pd(II)/Pt(II) Metallomacrocycles Containing
 Tetrahedral C2Co2Clusters from Rigid Cluster-Bridged Bipyridine
 (4-C5H4N)2C2Co2(CO)6and Diphosphine- or Diarsine-Chelated Pd(II)/Pt(II)
 Complexes [M(dppb)(H2O)2][OTf]2(M = Pd, Pt), [Pd(dpab)(H2O)(OTf)][OTf],
 and [Pt(dpab)(H2O)2][OTf]2
;
_journal_issue 26
_journal_name_full Organometallics
_journal_page_first 6464
_journal_paper_doi 10.1021/om050668s
_journal_volume 24
_journal_year 2005
_chemical_formula_sum 'C104 H80 As4 Cl24 Co4 F12 N4 O24 Pt2 S4'
_chemical_formula_weight 3902.34
_chemical_name_systematic
; 
 ? 
;
_space_group_IT_number 2
_symmetry_cell_setting triclinic
_symmetry_space_group_name_Hall '-P 1'
_symmetry_space_group_name_H-M 'P -1'
_atom_sites_solution_hydrogens geom
_atom_sites_solution_primary direct
_atom_sites_solution_secondary difmap
_audit_creation_method SHELXL-97
_cell_angle_alpha 113.920(6)
_cell_angle_beta 102.869(6)
_cell_angle_gamma 97.178(7)
_cell_formula_units_Z 1
_cell_length_a 13.927(5)
_cell_length_b 16.983(6)
_cell_length_c 18.688(7)
_cell_measurement_reflns_used 898
_cell_measurement_temperature 293(2)
_cell_measurement_theta_max 23.34
_cell_measurement_theta_min 2.50
_cell_volume 3822(2)
_computing_cell_refinement 'Bruker SMART'
_computing_data_collection 'Bruker SMART'
_computing_data_reduction 'Bruker SAINT'
_computing_molecular_graphics 'Bruker SHELXTL'
_computing_publication_material 'Bruker SHELXTL'
_computing_structure_refinement 'SHELXL-97 (Sheldrick, 1997)'
_computing_structure_solution 'SHELXS-97 (Sheldrick, 1990)'
_diffrn_ambient_temperature 293(2)
_diffrn_measured_fraction_theta_full 0.981
_diffrn_measured_fraction_theta_max 0.981
_diffrn_measurement_device_type 'CCD area detector'
_diffrn_measurement_method 'phi and omega scans'
_diffrn_radiation_monochromator graphite
_diffrn_radiation_source 'fine-focus sealed tube'
_diffrn_radiation_type MoK\a
_diffrn_radiation_wavelength 0.71073
_diffrn_reflns_av_R_equivalents 0.0493
_diffrn_reflns_av_sigmaI/netI 0.1358
_diffrn_reflns_limit_h_max 17
_diffrn_reflns_limit_h_min -17
_diffrn_reflns_limit_k_max 19
_diffrn_reflns_limit_k_min -21
_diffrn_reflns_limit_l_max 23
_diffrn_reflns_limit_l_min -16
_diffrn_reflns_number 22289
_diffrn_reflns_theta_full 26.48
_diffrn_reflns_theta_max 26.48
_diffrn_reflns_theta_min 1.25
_exptl_absorpt_coefficient_mu 3.653
_exptl_absorpt_correction_T_max 1.000000
_exptl_absorpt_correction_T_min 0.512779
_exptl_absorpt_correction_type multi-scan
_exptl_absorpt_process_details SADABS
_exptl_crystal_density_diffrn 1.695
_exptl_crystal_density_meas ?
_exptl_crystal_density_method 'not measured'
_exptl_crystal_F_000 1900
_exptl_crystal_size_max 0.32
_exptl_crystal_size_mid 0.30
_exptl_crystal_size_min 0.22
_refine_diff_density_max 1.629
_refine_diff_density_min -1.448
_refine_diff_density_rms 0.162
_refine_ls_extinction_method none
_refine_ls_goodness_of_fit_ref 0.969
_refine_ls_hydrogen_treatment mixed
_refine_ls_matrix_type full
_refine_ls_number_parameters 911
_refine_ls_number_reflns 15529
_refine_ls_number_restraints 200
_refine_ls_restrained_S_all 0.979
_refine_ls_R_factor_all 0.1285
_refine_ls_R_factor_gt 0.0611
_refine_ls_shift/su_max 0.003
_refine_ls_shift/su_mean 0.000
_refine_ls_structure_factor_coef Fsqd
_refine_ls_weighting_details 'calc w=1/[\s^2^(Fo^2^)+(0.0869P)^2^+0.0000P] where P=(Fo^2^+2Fc^2^)/3'
_refine_ls_weighting_scheme calc
_refine_ls_wR_factor_gt 0.1445
_refine_ls_wR_factor_ref 0.1815
_reflns_number_gt 8862
_reflns_number_total 15529
_reflns_threshold_expression >2sigma(I)
_cod_data_source_file om050668ssi20050803_052019.cif
_cod_data_source_block 040415d
_cod_depositor_comments
;
The following automatic conversions were performed:

'_symmetry_cell_setting' value 'Triclinic' changed to 'triclinic'
according to /home/saulius/struct/CIF-dictionaries/cif_core.dic
dictionary named 'cif_core.dic' version 2.4.1 from
2010-06-29.

'_exptl_absorpt_correction_type' value 'MULTI-SCAN'
changed to 'multi-scan' according to
/home/saulius/struct/CIF-dictionaries/cif_core.dic dictionary named
'cif_core.dic' version 2.4.1 from 2010-06-29.

Automatic conversion script
Id: cif_fix_values 1715 2011-07-08 13:25:40Z adriana 

The following automatic conversions were performed:

'_exptl_crystal_density_meas' value 'NONE' was changed to '?' - the
value is perceived as not measured.

Automatic conversion script
Id: cif_fix_values 3008 2015-01-20 13:52:24Z robertas 
;
_cod_original_sg_symbol_H-M P-1
_cod_database_code 4076160

loop_
_symmetry_equiv_pos_as_xyz
'x, y, z'
'-x, -y, -z'

loop_
_atom_site_label
_atom_site_type_symbol
_atom_site_fract_x
_atom_site_fract_y
_atom_site_fract_z
_atom_site_U_iso_or_equiv
_atom_site_adp_type
_atom_site_occupancy
_atom_site_symmetry_multiplicity
_atom_site_calc_flag
_atom_site_refinement_flags
_atom_site_disorder_assembly
_atom_site_disorder_group
Pt1 Pt 0.73345(3) 0.30742(2) 0.20352(2) 0.03362(13) Uani 1 1 d . . .
Co1 Co 0.78343(12) 0.77975(10) 0.55993(9) 0.0570(4) Uani 1 1 d . . .
Co2 Co 0.90564(13) 0.81624(10) 0.49356(9) 0.0573(4) Uani 1 1 d . . .
As1 As 0.59168(7) 0.33619(6) 0.12936(6) 0.0382(3) Uani 1 1 d . . .
As2 As 0.71576(7) 0.16370(6) 0.09890(6) 0.0387(3) Uani 1 1 d . . .
O1 O 0.6872(10) 0.6653(8) 0.6179(9) 0.123(5) Uani 1 1 d . . .
O2 O 0.8468(10) 0.9504(7) 0.7075(7) 0.123(4) Uani 1 1 d . . .
O3 O 0.5974(10) 0.7893(9) 0.4569(8) 0.144(5) Uani 1 1 d . . .
O4 O 1.0706(9) 0.7772(8) 0.4215(7) 0.107(4) Uani 1 1 d . . .
O5 O 1.0076(11) 1.0015(7) 0.6107(7) 0.135(5) Uani 1 1 d . . .
O6 O 0.7584(12) 0.8287(9) 0.3607(7) 0.152(6) Uani 1 1 d . . .
N1 N 0.7637(5) 0.4377(5) 0.2967(4) 0.0307(18) Uani 1 1 d . . .
N2 N 1.1472(5) 0.7129(4) 0.7199(4) 0.0325(18) Uani 1 1 d . . .
C1 C 0.7227(11) 0.7077(9) 0.5964(10) 0.080(4) Uani 1 1 d . . .
C2 C 0.8192(11) 0.8833(10) 0.6513(8) 0.082(4) Uani 1 1 d . . .
C3 C 0.6667(12) 0.7882(11) 0.4941(10) 0.094(5) Uani 1 1 d . . .
C4 C 1.0043(12) 0.7928(8) 0.4480(8) 0.068(4) Uani 1 1 d . . .
C5 C 0.9674(11) 0.9319(9) 0.5654(9) 0.075(4) Uani 1 1 d . . .
C6 C 0.8155(13) 0.8250(10) 0.4107(9) 0.095(5) Uani 1 1 d . . .
C7 C 0.7357(10) 0.4552(8) 0.3645(7) 0.065(4) Uani 1 1 d . . .
H7 H 0.7004 0.4098 0.3714 0.078 Uiso 1 1 calc R . .
C8 C 0.7605(10) 0.5424(7) 0.4244(7) 0.066(4) Uani 1 1 d . . .
H8 H 0.7379 0.5546 0.4702 0.079 Uiso 1 1 calc R . .
C9 C 0.8153(7) 0.6102(6) 0.4201(6) 0.037(2) Uani 1 1 d . . .
C10 C 0.8411(8) 0.5884(7) 0.3481(6) 0.049(3) Uani 1 1 d . . .
H10 H 0.8755 0.6327 0.3394 0.059 Uiso 1 1 calc R . .
C11 C 0.8161(8) 0.5019(7) 0.2897(6) 0.052(3) Uani 1 1 d . . .
H11 H 0.8374 0.4884 0.2433 0.063 Uiso 1 1 calc R . .
C12 C 0.8434(7) 0.7006(6) 0.4836(6) 0.042(2) Uani 1 1 d . . .
C13 C 0.9138(8) 0.7489(6) 0.5584(6) 0.044(2) Uani 1 1 d . . .
C14 C 1.0496(7) 0.6766(6) 0.7068(6) 0.043(3) Uani 1 1 d . . .
H14 H 1.0339 0.6436 0.7338 0.052 Uiso 1 1 calc R . .
C15 C 0.9727(7) 0.6877(7) 0.6539(6) 0.046(3) Uani 1 1 d . . .
H15 H 0.9056 0.6612 0.6445 0.055 Uiso 1 1 calc R . .
C16 C 0.9950(7) 0.7385(6) 0.6145(5) 0.036(2) Uani 1 1 d . . .
C17 C 1.0949(7) 0.7749(6) 0.6295(6) 0.039(2) Uani 1 1 d . . .
H17 H 1.1125 0.8098 0.6046 0.047 Uiso 1 1 calc R . .
C18 C 1.1688(8) 0.7603(6) 0.6808(6) 0.045(3) Uani 1 1 d . . .
H18 H 1.2364 0.7842 0.6890 0.054 Uiso 1 1 calc R . .
C19 C 0.5461(8) 0.4297(7) 0.2038(6) 0.049(3) Uani 1 1 d . . .
C20 C 0.4910(12) 0.4107(10) 0.2512(11) 0.106(6) Uani 1 1 d . . .
H20 H 0.4773 0.3535 0.2466 0.127 Uiso 1 1 calc R . .
C21 C 0.4578(14) 0.4737(12) 0.3030(12) 0.141(9) Uani 1 1 d . . .
H21 H 0.4201 0.4613 0.3340 0.169 Uiso 1 1 calc R . .
C22 C 0.4830(13) 0.5636(13) 0.3093(12) 0.124(7) Uani 1 1 d . . .
H22 H 0.4561 0.6075 0.3415 0.149 Uiso 1 1 calc R . .
C23 C 0.5413(12) 0.5829(10) 0.2712(9) 0.085(4) Uani 1 1 d . . .
H23 H 0.5614 0.6412 0.2801 0.103 Uiso 1 1 calc R . .
C24 C 0.5746(10) 0.5154(8) 0.2160(8) 0.067(3) Uani 1 1 d . . .
H24 H 0.6161 0.5290 0.1879 0.081 Uiso 1 1 calc R . .
C25 C 0.6153(8) 0.3762(7) 0.0508(6) 0.049(3) Uani 1 1 d . . .
C26 C 0.7113(9) 0.3965(8) 0.0465(7) 0.063(3) Uani 1 1 d . . .
H26 H 0.7657 0.3909 0.0819 0.075 Uiso 1 1 calc R . .
C27 C 0.7279(12) 0.4249(10) -0.0092(9) 0.088(5) Uani 1 1 d . . .
H27 H 0.7933 0.4386 -0.0120 0.106 Uiso 1 1 calc R . .
C28 C 0.6484(14) 0.4332(11) -0.0605(9) 0.099(5) Uani 1 1 d . . .
H28 H 0.6593 0.4507 -0.0998 0.119 Uiso 1 1 calc R . .
C29 C 0.5546(12) 0.4164(11) -0.0551(9) 0.093(5) Uani 1 1 d . . .
H29 H 0.5009 0.4246 -0.0888 0.112 Uiso 1 1 calc R . .
C30 C 0.5377(10) 0.3867(9) 0.0006(8) 0.074(4) Uani 1 1 d . . .
H30 H 0.4722 0.3739 0.0036 0.088 Uiso 1 1 calc R . .
C31 C 0.4675(8) 0.2429(7) 0.0736(7) 0.059(3) Uani 1 1 d . . .
H31A H 0.4655 0.2081 0.1038 0.071 Uiso 1 1 calc R . .
H31B H 0.4106 0.2705 0.0761 0.071 Uiso 1 1 calc R . .
C32 C 0.4521(8) 0.1794(8) -0.0163(8) 0.071(4) Uani 1 1 d . . .
H32A H 0.4374 0.2108 -0.0492 0.085 Uiso 1 1 calc R . .
H32B H 0.3934 0.1309 -0.0347 0.085 Uiso 1 1 calc R . .
C33 C 0.5432(8) 0.1406(7) -0.0316(7) 0.057(3) Uani 1 1 d . . .
H33A H 0.5242 0.0968 -0.0886 0.068 Uiso 1 1 calc R . .
H33B H 0.5979 0.1878 -0.0234 0.068 Uiso 1 1 calc R . .
C34 C 0.5833(8) 0.0973(7) 0.0222(7) 0.054(3) Uani 1 1 d . . .
H34A H 0.5870 0.0378 -0.0124 0.065 Uiso 1 1 calc R . .
H34B H 0.5363 0.0924 0.0523 0.065 Uiso 1 1 calc R . .
C35 C 0.7580(9) 0.0823(7) 0.1414(7) 0.051(3) Uani 1 1 d . . .
C36 C 0.6947(10) 0.0468(7) 0.1728(7) 0.063(3) Uani 1 1 d . . .
H36 H 0.6314 0.0596 0.1706 0.075 Uiso 1 1 calc R . .
C37 C 0.7226(14) -0.0069(10) 0.2070(10) 0.091(5) Uani 1 1 d . . .
H37 H 0.6798 -0.0279 0.2305 0.109 Uiso 1 1 calc R . .
C38 C 0.8104(19) -0.0298(11) 0.2071(11) 0.110(7) Uani 1 1 d . . .
H38 H 0.8274 -0.0686 0.2287 0.132 Uiso 1 1 calc R . .
C39 C 0.8751(16) 0.0028(12) 0.1762(10) 0.120(7) Uani 1 1 d . . .
H39 H 0.9371 -0.0125 0.1780 0.144 Uiso 1 1 calc R . .
C40 C 0.8489(11) 0.0622(9) 0.1398(9) 0.082(4) Uani 1 1 d . . .
H40 H 0.8917 0.0846 0.1172 0.099 Uiso 1 1 calc R . .
C41 C 0.7981(8) 0.1656(7) 0.0302(6) 0.046(3) Uani 1 1 d . . .
C42 C 0.7786(12) 0.0907(9) -0.0441(9) 0.091(5) Uani 1 1 d . . .
H42 H 0.7273 0.0415 -0.0583 0.109 Uiso 1 1 calc R . .
C43 C 0.8345(15) 0.0883(13) -0.0974(11) 0.120(7) Uani 1 1 d . . .
H43 H 0.8218 0.0385 -0.1472 0.144 Uiso 1 1 calc R . .
C44 C 0.9106(15) 0.1638(14) -0.0730(11) 0.117(6) Uani 1 1 d . . .
H44 H 0.9485 0.1646 -0.1080 0.141 Uiso 1 1 calc R . .
C45 C 0.9318(11) 0.2388(12) 0.0031(11) 0.103(5) Uani 1 1 d . . .
H45 H 0.9851 0.2873 0.0193 0.123 Uiso 1 1 calc R . .
C46 C 0.8730(9) 0.2394(8) 0.0530(7) 0.065(3) Uani 1 1 d . . .
H46 H 0.8838 0.2896 0.1022 0.078 Uiso 1 1 calc R . .
S1 S 0.4764(3) 0.1623(3) 0.2447(2) 0.0841(11) Uani 1 1 d D . .
O7 O 0.3995(8) 0.2128(8) 0.2552(7) 0.147(5) Uani 1 1 d D . .
O8 O 0.4540(9) 0.0912(7) 0.1634(5) 0.126(4) Uani 1 1 d D . .
O9 O 0.5772(6) 0.2183(7) 0.2753(7) 0.138(5) Uani 1 1 d D . .
C47 C 0.4737(9) 0.1084(8) 0.3142(7) 0.165(10) Uani 1 1 d D . .
F1 F 0.3792(11) 0.0580(10) 0.2894(10) 0.248(9) Uani 1 1 d D . .
F2 F 0.5452(14) 0.0620(12) 0.3072(11) 0.314(13) Uani 1 1 d D . .
F3 F 0.4930(14) 0.1756(11) 0.3908(6) 0.251(9) Uani 1 1 d D . .
S2 S 0.0194(3) 0.5299(2) 0.2022(2) 0.0761(10) Uani 1 1 d D . .
O10 O 0.0082(13) 0.4446(8) 0.2019(11) 0.087(5) Uani 0.66(3) 1 d PDU A 1
O11 O -0.0741(7) 0.5409(13) 0.1595(10) 0.113(7) Uani 0.66(3) 1 d PDU A 1
O12 O 0.0680(12) 0.6042(9) 0.2828(6) 0.125(8) Uani 0.66(3) 1 d PDU A 1
O10' O 0.043(2) 0.4681(18) 0.2351(19) 0.106(14) Uani 0.34(3) 1 d PDU A 2
O11' O -0.0813(7) 0.499(3) 0.1442(12) 0.29(5) Uani 0.34(3) 1 d PDU A 2
O12' O 0.039(2) 0.6191(9) 0.2665(13) 0.079(11) Uani 0.34(3) 1 d PDU A 2
C48 C 0.1108(8) 0.5341(7) 0.1429(6) 0.171(11) Uani 1 1 d D A .
F4 F 0.0615(16) 0.4674(13) 0.0646(8) 0.213(12) Uani 0.66(3) 1 d PDU A 1
F5 F 0.1966(10) 0.5194(18) 0.1800(14) 0.206(12) Uani 0.66(3) 1 d PDU A 1
F6 F 0.1239(15) 0.6148(9) 0.1444(13) 0.135(7) Uani 0.66(3) 1 d PDU A 1
F4' F 0.116(2) 0.4522(10) 0.0954(16) 0.112(12) Uani 0.34(3) 1 d PDU A 2
F5' F 0.2038(9) 0.581(2) 0.2027(12) 0.22(2) Uani 0.34(3) 1 d PDU A 2
F6' F 0.0803(19) 0.5828(18) 0.1031(16) 0.093(10) Uani 0.34(3) 1 d PDU A 2
C49 C 0.1581(15) 0.3139(11) 0.8579(12) 0.121(6) Uani 1 1 d . . .
H49 H 0.1342 0.3682 0.8677 0.145 Uiso 1 1 calc R . .
Cl1 Cl 0.2692(5) 0.3227(5) 0.8319(4) 0.191(3) Uani 1 1 d . . .
Cl2 Cl 0.1831(6) 0.3006(5) 0.9464(4) 0.181(3) Uani 1 1 d . . .
Cl3 Cl 0.0656(5) 0.2230(4) 0.7782(4) 0.153(2) Uani 1 1 d . . .
C50 C 0.8130(12) 0.4038(10) 0.5708(10) 0.097(5) Uani 1 1 d . . .
H50 H 0.8402 0.3882 0.6150 0.116 Uiso 1 1 calc R . .
Cl4 Cl 0.9129(3) 0.4346(3) 0.5390(3) 0.1095(14) Uani 1 1 d . . .
Cl5 Cl 0.7594(4) 0.4925(3) 0.6098(3) 0.1300(17) Uani 1 1 d . . .
Cl6 Cl 0.7259(4) 0.3129(4) 0.4925(4) 0.159(2) Uani 1 1 d . . .
C51 C 0.7967(12) 0.7939(12) 0.8569(10) 0.106(5) Uani 1 1 d . . .
H51 H 0.7307 0.7920 0.8233 0.127 Uiso 1 1 calc R . .
Cl7 Cl 0.8050(4) 0.8554(4) 0.9583(3) 0.145(2) Uani 1 1 d . . .
Cl8 Cl 0.8876(5) 0.8351(6) 0.8259(5) 0.208(3) Uani 1 1 d . . .
Cl9 Cl 0.8008(7) 0.6883(4) 0.8388(4) 0.211(4) Uani 1 1 d . . .
C52 C 0.710(4) 0.084(3) 0.520(3) 0.165(17) Uani 0.50 1 d PU . .
H52A H 0.7161 0.1481 0.5410 0.198 Uiso 0.50 1 calc PR . .
Cl10 Cl 0.7497(11) 0.0438(9) 0.4303(9) 0.185(5) Uani 0.50 1 d PU . .
Cl11 Cl 0.7637(16) 0.0614(13) 0.5939(13) 0.258(8) Uani 0.50 1 d PU . .
Cl12 Cl 0.587(2) 0.030(2) 0.4844(19) 0.378(15) Uani 0.50 1 d PU . .
C53 C 0.4139(12) 0.8347(13) 0.2726(11) 0.24(3) Uani 0.50 1 d PDU . .
H53A H 0.4280 0.8949 0.3168 0.283 Uiso 0.50 1 calc PR . .
Cl13 Cl 0.3707(11) 0.7562(10) 0.3034(9) 0.215(6) Uani 0.50 1 d PDU . .
Cl14 Cl 0.5227(9) 0.8146(11) 0.2429(11) 0.233(7) Uani 0.50 1 d PDU . .
Cl15 Cl 0.3183(10) 0.8202(10) 0.1863(9) 0.207(6) Uani 0.50 1 d PDU . .

loop_
_atom_site_aniso_label
_atom_site_aniso_U_11
_atom_site_aniso_U_22
_atom_site_aniso_U_33
_atom_site_aniso_U_23
_atom_site_aniso_U_13
_atom_site_aniso_U_12
Pt1 0.0334(2) 0.0322(2) 0.0291(2) 0.00915(16) 0.00904(15) 0.00424(15)
Co1 0.0596(10) 0.0539(9) 0.0414(9) 0.0051(7) 0.0084(7) 0.0291(8)
Co2 0.0775(11) 0.0427(8) 0.0396(9) 0.0125(7) 0.0053(8) 0.0171(8)
As1 0.0348(5) 0.0415(6) 0.0346(6) 0.0148(5) 0.0093(4) 0.0069(4)
As2 0.0395(5) 0.0304(5) 0.0350(6) 0.0062(4) 0.0102(5) 0.0023(4)
O1 0.135(11) 0.115(10) 0.182(13) 0.087(10) 0.109(10) 0.060(8)
O2 0.161(11) 0.086(7) 0.071(7) -0.013(6) 0.031(7) 0.032(7)
O3 0.099(9) 0.191(13) 0.114(10) 0.051(10) -0.007(8) 0.072(9)
O4 0.107(9) 0.120(9) 0.085(8) 0.029(7) 0.044(7) 0.026(7)
O5 0.182(13) 0.057(6) 0.102(9) 0.003(6) 0.016(9) -0.021(7)
O6 0.195(14) 0.192(13) 0.077(8) 0.071(9) 0.003(9) 0.103(11)
N1 0.030(4) 0.035(4) 0.021(4) 0.018(3) -0.006(3) -0.007(3)
N2 0.039(4) 0.019(4) 0.028(4) 0.003(3) 0.008(3) -0.003(3)
C1 0.077(10) 0.061(9) 0.088(11) 0.012(8) 0.031(8) 0.033(8)
C2 0.096(11) 0.082(10) 0.045(8) 0.008(7) 0.014(7) 0.035(8)
C3 0.071(10) 0.121(13) 0.072(10) 0.024(9) 0.011(8) 0.048(9)
C4 0.110(11) 0.039(6) 0.056(8) 0.018(6) 0.034(8) 0.014(7)
C5 0.094(10) 0.050(8) 0.070(9) 0.024(7) 0.014(8) 0.009(7)
C6 0.127(14) 0.094(11) 0.056(9) 0.026(8) 0.015(9) 0.052(10)
C7 0.109(10) 0.051(7) 0.046(7) 0.018(6) 0.050(7) 0.017(7)
C8 0.116(11) 0.051(7) 0.039(7) 0.014(6) 0.048(7) 0.028(7)
C9 0.032(5) 0.041(5) 0.028(5) 0.007(4) 0.007(4) 0.004(4)
C10 0.051(6) 0.036(6) 0.051(7) 0.010(5) 0.019(5) 0.001(5)
C11 0.054(6) 0.051(6) 0.039(6) 0.005(5) 0.029(5) -0.007(5)
C12 0.046(6) 0.040(6) 0.034(6) 0.007(5) 0.012(5) 0.022(5)
C13 0.054(6) 0.037(5) 0.034(6) 0.008(5) 0.013(5) 0.017(5)
C14 0.027(5) 0.043(6) 0.052(6) 0.019(5) 0.010(5) -0.006(4)
C15 0.025(5) 0.060(7) 0.049(6) 0.024(6) 0.006(5) 0.006(5)
C16 0.050(6) 0.026(5) 0.023(5) 0.003(4) 0.010(4) 0.011(4)
C17 0.046(6) 0.038(5) 0.032(5) 0.018(5) 0.008(5) 0.008(5)
C18 0.043(6) 0.045(6) 0.039(6) 0.010(5) 0.020(5) 0.003(5)
C19 0.044(6) 0.055(7) 0.047(7) 0.023(6) 0.014(5) 0.011(5)
C20 0.109(12) 0.067(9) 0.137(14) 0.014(9) 0.092(12) 0.021(9)
C21 0.130(15) 0.098(13) 0.164(18) -0.004(13) 0.120(15) 0.001(11)
C22 0.092(12) 0.102(14) 0.141(17) 0.000(12) 0.062(12) 0.043(11)
C23 0.093(11) 0.066(9) 0.085(11) 0.024(8) 0.016(9) 0.030(8)
C24 0.078(9) 0.065(8) 0.063(8) 0.026(7) 0.024(7) 0.029(7)
C25 0.048(6) 0.050(6) 0.038(6) 0.018(5) 0.007(5) 0.001(5)
C26 0.065(8) 0.088(9) 0.052(7) 0.045(7) 0.023(6) 0.020(7)
C27 0.085(10) 0.113(12) 0.084(11) 0.048(10) 0.051(9) 0.018(9)
C28 0.123(14) 0.142(15) 0.068(10) 0.073(11) 0.039(10) 0.040(12)
C29 0.083(11) 0.146(15) 0.074(10) 0.074(11) 0.014(8) 0.037(10)
C30 0.069(8) 0.117(11) 0.074(9) 0.072(9) 0.027(7) 0.043(8)
C31 0.043(6) 0.064(7) 0.049(7) 0.010(6) 0.010(5) 0.003(6)
C32 0.039(6) 0.067(8) 0.072(9) 0.014(7) -0.006(6) -0.002(6)
C33 0.049(6) 0.057(7) 0.043(6) 0.010(6) 0.004(5) -0.003(6)
C34 0.053(6) 0.038(6) 0.051(7) 0.011(5) 0.007(5) -0.006(5)
C35 0.054(7) 0.042(6) 0.046(7) 0.011(5) 0.011(5) 0.010(5)
C36 0.079(9) 0.045(7) 0.051(7) 0.018(6) 0.007(6) 0.007(6)
C37 0.103(12) 0.068(10) 0.080(11) 0.035(9) -0.003(10) -0.004(9)
C38 0.16(2) 0.065(10) 0.089(13) 0.041(10) 0.011(14) 0.008(12)
C39 0.134(17) 0.110(14) 0.078(12) 0.014(11) -0.010(11) 0.084(13)
C40 0.092(11) 0.072(9) 0.081(10) 0.027(8) 0.025(8) 0.042(8)
C41 0.051(6) 0.042(6) 0.036(6) 0.004(5) 0.018(5) 0.014(5)
C42 0.099(11) 0.079(10) 0.078(10) 0.007(8) 0.057(9) 0.013(8)
C43 0.143(16) 0.129(15) 0.091(12) 0.029(11) 0.083(12) 0.023(13)
C44 0.134(16) 0.155(17) 0.091(13) 0.049(13) 0.083(12) 0.056(14)
C45 0.061(9) 0.117(13) 0.121(14) 0.044(12) 0.045(10) -0.004(9)
C46 0.056(7) 0.065(8) 0.059(8) 0.011(6) 0.028(6) 0.004(6)
S1 0.078(2) 0.100(3) 0.082(3) 0.044(2) 0.031(2) 0.023(2)
O7 0.124(10) 0.192(13) 0.139(11) 0.069(10) 0.043(9) 0.103(10)
O8 0.151(11) 0.132(10) 0.071(7) 0.015(7) 0.046(7) 0.033(8)
O9 0.076(7) 0.156(11) 0.158(12) 0.058(10) 0.038(8) -0.013(7)
C47 0.15(2) 0.22(3) 0.20(3) 0.15(3) 0.07(2) 0.06(2)
F1 0.224(17) 0.244(18) 0.32(2) 0.172(18) 0.109(16) -0.015(14)
F2 0.34(3) 0.51(3) 0.41(3) 0.40(3) 0.22(2) 0.29(3)
F3 0.30(2) 0.38(3) 0.131(12) 0.130(15) 0.121(14) 0.11(2)
S2 0.084(2) 0.082(2) 0.075(2) 0.042(2) 0.039(2) 0.011(2)
O10 0.106(9) 0.083(8) 0.089(9) 0.053(7) 0.038(7) 0.010(6)
O11 0.093(10) 0.122(10) 0.139(11) 0.082(8) 0.024(7) 0.015(7)
O12 0.145(11) 0.106(10) 0.115(11) 0.051(8) 0.011(8) 0.048(8)
O10' 0.108(17) 0.099(16) 0.110(17) 0.048(11) 0.026(10) 0.023(10)
O11' 0.28(5) 0.28(5) 0.29(5) 0.12(2) 0.085(17) 0.071(15)
O12' 0.100(14) 0.081(13) 0.062(13) 0.040(9) 0.018(9) 0.025(9)
C48 0.20(3) 0.14(2) 0.15(2) 0.088(19) 0.03(2) -0.048(19)
F4 0.243(15) 0.214(14) 0.200(14) 0.101(10) 0.084(10) 0.055(9)
F5 0.183(14) 0.204(15) 0.235(15) 0.096(10) 0.077(9) 0.042(9)
F6 0.147(11) 0.140(10) 0.126(10) 0.071(8) 0.060(8) -0.012(7)
F4' 0.118(15) 0.122(15) 0.103(15) 0.043(10) 0.055(10) 0.037(9)
F5' 0.21(3) 0.22(3) 0.23(3) 0.090(14) 0.070(12) 0.064(12)
F6' 0.105(13) 0.093(13) 0.089(13) 0.050(9) 0.041(9) -0.001(8)
C49 0.168(18) 0.095(12) 0.142(17) 0.064(12) 0.091(15) 0.048(12)
Cl1 0.171(6) 0.224(7) 0.166(6) 0.070(5) 0.095(5) -0.015(5)
Cl2 0.237(7) 0.206(7) 0.136(5) 0.101(5) 0.084(5) 0.036(6)
Cl3 0.146(5) 0.136(4) 0.154(5) 0.063(4) 0.014(4) 0.016(4)
C50 0.106(12) 0.108(12) 0.082(11) 0.048(10) 0.021(9) 0.035(10)
Cl4 0.100(3) 0.114(3) 0.105(3) 0.032(3) 0.042(3) 0.035(3)
Cl5 0.146(4) 0.133(4) 0.160(5) 0.073(4) 0.100(4) 0.075(3)
Cl6 0.128(4) 0.139(4) 0.143(5) 0.017(4) 0.037(4) -0.020(4)
C51 0.084(11) 0.162(17) 0.091(12) 0.069(12) 0.029(9) 0.048(11)
Cl7 0.142(4) 0.172(5) 0.108(4) 0.044(4) 0.045(3) 0.043(4)
Cl8 0.140(5) 0.338(10) 0.191(7) 0.152(7) 0.079(5) 0.037(6)
Cl9 0.256(8) 0.117(5) 0.166(6) 0.026(4) -0.035(6) 0.046(5)
C52 0.16(2) 0.170(19) 0.164(19) 0.082(12) 0.048(11) 0.024(10)
Cl10 0.178(9) 0.176(8) 0.186(9) 0.061(7) 0.069(7) 0.035(7)
Cl11 0.272(12) 0.254(11) 0.284(12) 0.166(9) 0.053(8) 0.085(8)
Cl12 0.366(17) 0.399(17) 0.374(17) 0.177(11) 0.121(10) 0.074(10)
C53 0.24(3) 0.23(3) 0.24(3) 0.107(15) 0.070(13) 0.063(12)
Cl13 0.225(10) 0.195(9) 0.240(10) 0.119(8) 0.047(8) 0.071(7)
Cl14 0.228(11) 0.220(10) 0.252(11) 0.113(8) 0.054(8) 0.066(8)
Cl15 0.203(10) 0.221(10) 0.198(10) 0.105(8) 0.029(7) 0.066(8)

loop_
_atom_type_symbol
_atom_type_description
_atom_type_scat_dispersion_real
_atom_type_scat_dispersion_imag
_atom_type_scat_source
C C 0.0033 0.0016 'International Tables Vol C Tables 4.2.6.8 and 6.1.1.4'
H H 0.0000 0.0000 'International Tables Vol C Tables 4.2.6.8 and 6.1.1.4'
N N 0.0061 0.0033 'International Tables Vol C Tables 4.2.6.8 and 6.1.1.4'
O O 0.0106 0.0060 'International Tables Vol C Tables 4.2.6.8 and 6.1.1.4'
F F 0.0171 0.0103 'International Tables Vol C Tables 4.2.6.8 and 6.1.1.4'
S S 0.1246 0.1234 'International Tables Vol C Tables 4.2.6.8 and 6.1.1.4'
Cl Cl 0.1484 0.1585 'International Tables Vol C Tables 4.2.6.8 and 6.1.1.4'
Co Co 0.3494 0.9721 'International Tables Vol C Tables 4.2.6.8 and 6.1.1.4'
As As 0.0499 2.0058 'International Tables Vol C Tables 4.2.6.8 and 6.1.1.4'
Pt Pt -1.7033 8.3905 'International Tables Vol C Tables 4.2.6.8 and 6.1.1.4'

loop_
_geom_angle_atom_site_label_1
_geom_angle_atom_site_label_2
_geom_angle_atom_site_label_3
_geom_angle
_geom_angle_site_symmetry_1
_geom_angle_site_symmetry_3
N2 Pt1 N1 87.8(3) 2_766 .
N2 Pt1 As2 89.13(19) 2_766 .
N1 Pt1 As2 174.5(2) . .
N2 Pt1 As1 173.8(2) 2_766 .
N1 Pt1 As1 88.24(19) . .
As2 Pt1 As1 95.15(4) . .
C2 Co1 C1 99.4(7) . .
C2 Co1 C3 103.4(7) . .
C1 Co1 C3 98.5(7) . .
C2 Co1 C12 140.4(6) . .
C1 Co1 C12 102.7(5) . .
C3 Co1 C12 105.2(6) . .
C2 Co1 C13 102.1(6) . .
C1 Co1 C13 103.6(5) . .
C3 Co1 C13 142.7(6) . .
C12 Co1 C13 40.8(4) . .
C2 Co1 Co2 98.4(5) . .
C1 Co1 Co2 151.9(4) . .
C3 Co1 Co2 98.2(5) . .
C12 Co1 Co2 51.0(3) . .
C13 Co1 Co2 51.3(3) . .
C4 Co2 C5 96.9(6) . .
C4 Co2 C6 99.1(7) . .
C5 Co2 C6 102.9(6) . .
C4 Co2 C12 102.8(5) . .
C5 Co2 C12 144.7(5) . .
C6 Co2 C12 102.5(6) . .
C4 Co2 C13 102.7(5) . .
C5 Co2 C13 106.8(5) . .
C6 Co2 C13 140.4(6) . .
C12 Co2 C13 40.5(4) . .
C4 Co2 Co1 151.0(4) . .
C5 Co2 Co1 101.7(5) . .
C6 Co2 Co1 98.2(6) . .
C12 Co2 Co1 50.5(3) . .
C13 Co2 Co1 50.6(3) . .
C25 As1 C19 104.6(5) . .
C25 As1 C31 106.3(5) . .
C19 As1 C31 100.7(5) . .
C25 As1 Pt1 115.9(3) . .
C19 As1 Pt1 110.0(3) . .
C31 As1 Pt1 117.5(4) . .
C41 As2 C34 103.7(5) . .
C41 As2 C35 105.0(5) . .
C34 As2 C35 102.7(4) . .
C41 As2 Pt1 111.9(3) . .
C34 As2 Pt1 119.1(4) . .
C35 As2 Pt1 113.1(3) . .
C11 N1 C7 119.6(8) . .
C11 N1 Pt1 118.6(6) . .
C7 N1 Pt1 121.6(6) . .
C18 N2 C14 119.0(8) . .
C18 N2 Pt1 119.3(6) . 2_766
C14 N2 Pt1 121.6(6) . 2_766
O1 C1 Co1 179.8(18) . .
O2 C2 Co1 175.5(16) . .
O3 C3 Co1 176.0(18) . .
O4 C4 Co2 176.9(13) . .
O5 C5 Co2 177.5(14) . .
O6 C6 Co2 177.7(18) . .
N1 C7 C8 118.5(10) . .
N1 C7 H7 120.7 . .
C8 C7 H7 120.7 . .
C9 C8 C7 123.6(10) . .
C9 C8 H8 118.2 . .
C7 C8 H8 118.2 . .
C8 C9 C10 115.2(9) . .
C8 C9 C12 123.5(9) . .
C10 C9 C12 121.2(9) . .
C11 C10 C9 120.2(9) . .
C11 C10 H10 119.9 . .
C9 C10 H10 119.9 . .
N1 C11 C10 122.6(9) . .
N1 C11 H11 118.7 . .
C10 C11 H11 118.7 . .
C13 C12 C9 136.6(9) . .
C13 C12 Co1 69.9(6) . .
C9 C12 Co1 137.9(7) . .
C13 C12 Co2 70.2(6) . .
C9 C12 Co2 135.1(8) . .
Co1 C12 Co2 78.5(4) . .
C12 C13 C16 140.2(9) . .
C12 C13 Co1 69.3(6) . .
C16 C13 Co1 136.2(7) . .
C12 C13 Co2 69.3(6) . .
C16 C13 Co2 134.8(8) . .
Co1 C13 Co2 78.1(4) . .
N2 C14 C15 120.8(9) . .
N2 C14 H14 119.6 . .
C15 C14 H14 119.6 . .
C14 C15 C16 120.2(9) . .
C14 C15 H15 119.9 . .
C16 C15 H15 119.9 . .
C17 C16 C15 117.7(9) . .
C17 C16 C13 122.6(9) . .
C15 C16 C13 119.7(9) . .
C18 C17 C16 120.2(9) . .
C18 C17 H17 119.9 . .
C16 C17 H17 119.9 . .
N2 C18 C17 122.1(9) . .
N2 C18 H18 118.9 . .
C17 C18 H18 118.9 . .
C24 C19 C20 119.7(12) . .
C24 C19 As1 120.9(9) . .
C20 C19 As1 119.1(9) . .
C21 C20 C19 120.7(15) . .
C21 C20 H20 119.7 . .
C19 C20 H20 119.7 . .
C20 C21 C22 117.7(16) . .
C20 C21 H21 121.1 . .
C22 C21 H21 121.1 . .
C23 C22 C21 121.5(16) . .
C23 C22 H22 119.2 . .
C21 C22 H22 119.2 . .
C22 C23 C24 119.8(16) . .
C22 C23 H23 120.1 . .
C24 C23 H23 120.1 . .
C19 C24 C23 120.1(13) . .
C19 C24 H24 120.0 . .
C23 C24 H24 120.0 . .
C30 C25 C26 119.0(10) . .
C30 C25 As1 120.4(9) . .
C26 C25 As1 120.6(8) . .
C27 C26 C25 120.5(12) . .
C27 C26 H26 119.8 . .
C25 C26 H26 119.8 . .
C28 C27 C26 119.6(14) . .
C28 C27 H27 120.2 . .
C26 C27 H27 120.2 . .
C29 C28 C27 120.6(13) . .
C29 C28 H28 119.7 . .
C27 C28 H28 119.7 . .
C28 C29 C30 119.8(13) . .
C28 C29 H29 120.1 . .
C30 C29 H29 120.1 . .
C25 C30 C29 120.6(13) . .
C25 C30 H30 119.7 . .
C29 C30 H30 119.7 . .
C32 C31 As1 116.5(8) . .
C32 C31 H31A 108.2 . .
As1 C31 H31A 108.2 . .
C32 C31 H31B 108.2 . .
As1 C31 H31B 108.2 . .
H31A C31 H31B 107.3 . .
C31 C32 C33 114.2(9) . .
C31 C32 H32A 108.7 . .
C33 C32 H32A 108.7 . .
C31 C32 H32B 108.7 . .
C33 C32 H32B 108.7 . .
H32A C32 H32B 107.6 . .
C34 C33 C32 115.4(10) . .
C34 C33 H33A 108.4 . .
C32 C33 H33A 108.4 . .
C34 C33 H33B 108.4 . .
C32 C33 H33B 108.4 . .
H33A C33 H33B 107.5 . .
C33 C34 As2 112.2(7) . .
C33 C34 H34A 109.2 . .
As2 C34 H34A 109.2 . .
C33 C34 H34B 109.2 . .
As2 C34 H34B 109.2 . .
H34A C34 H34B 107.9 . .
C40 C35 C36 121.5(12) . .
C40 C35 As2 119.8(10) . .
C36 C35 As2 118.7(9) . .
C37 C36 C35 121.2(14) . .
C37 C36 H36 119.4 . .
C35 C36 H36 119.4 . .
C38 C37 C36 120.5(17) . .
C38 C37 H37 119.7 . .
C36 C37 H37 119.7 . .
C37 C38 C39 120.5(18) . .
C37 C38 H38 119.7 . .
C39 C38 H38 119.7 . .
C38 C39 C40 120.8(18) . .
C38 C39 H39 119.6 . .
C40 C39 H39 119.6 . .
C35 C40 C39 115.4(15) . .
C35 C40 H40 122.3 . .
C39 C40 H40 122.3 . .
C46 C41 C42 121.2(11) . .
C46 C41 As2 120.8(8) . .
C42 C41 As2 118.0(9) . .
C43 C42 C41 120.9(14) . .
C43 C42 H42 119.6 . .
C41 C42 H42 119.6 . .
C42 C43 C44 117.1(16) . .
C42 C43 H43 121.4 . .
C44 C43 H43 121.4 . .
C43 C44 C45 121.9(14) . .
C43 C44 H44 119.1 . .
C45 C44 H44 119.1 . .
C46 C45 C44 119.1(14) . .
C46 C45 H45 120.5 . .
C44 C45 H45 120.5 . .
C45 C46 C41 119.7(12) . .
C45 C46 H46 120.1 . .
C41 C46 H46 120.1 . .
O9 S1 O8 113.5(6) . .
O9 S1 O7 112.5(7) . .
O8 S1 O7 114.1(6) . .
O9 S1 C47 105.2(5) . .
O8 S1 C47 106.1(5) . .
O7 S1 C47 104.4(5) . .
F2 C47 F1 113.7(10) . .
F2 C47 F3 113.4(10) . .
F1 C47 F3 109.9(10) . .
F2 C47 S1 106.2(7) . .
F1 C47 S1 107.0(7) . .
F3 C47 S1 106.1(7) . .
O10 S2 O12' 133.0(11) . .
O10 S2 O11 112.5(8) . .
O12' S2 O11 89.8(14) . .
O10 S2 O11' 88.8(15) . .
O12' S2 O11' 113.4(10) . .
O11 S2 O11' 25.3(16) . .
O10 S2 O10' 25.2(13) . .
O12' S2 O10' 111.9(9) . .
O11 S2 O10' 133.5(12) . .
O11' S2 O10' 112.3(10) . .
O10 S2 O12 114.2(8) . .
O12' S2 O12 23.7(13) . .
O11 S2 O12 112.6(8) . .
O11' S2 O12 134.3(14) . .
O10' S2 O12 90.5(13) . .
O10 S2 C48 106.2(5) . .
O12' S2 C48 106.1(7) . .
O11 S2 C48 106.4(5) . .
O11' S2 C48 106.4(7) . .
O10' S2 C48 106.1(7) . .
O12 S2 C48 104.0(6) . .
F4' C48 F6 139.1(11) . .
F4' C48 F5 72.2(13) . .
F6 C48 F5 113.5(10) . .
F4' C48 F6' 116.0(10) . .
F6 C48 F6' 34.0(10) . .
F5 C48 F6' 140.2(12) . .
F4' C48 F4 41.9(12) . .
F6 C48 F4 111.6(9) . .
F5 C48 F4 113.4(10) . .
F6' C48 F4 79.3(12) . .
F4' C48 F5' 110.3(10) . .
F6 C48 F5' 76.4(13) . .
F5 C48 F5' 40.2(14) . .
F6' C48 F5' 109.2(10) . .
F4 C48 F5' 146.3(12) . .
F4' C48 S2 110.0(7) . .
F6 C48 S2 106.8(7) . .
F5 C48 S2 106.7(7) . .
F6' C48 S2 106.2(7) . .
F4 C48 S2 104.1(7) . .
F5' C48 S2 104.5(7) . .
Cl2 C49 Cl1 108.4(12) . .
Cl2 C49 Cl3 110.3(9) . .
Cl1 C49 Cl3 109.7(10) . .
Cl2 C49 H49 109.5 . .
Cl1 C49 H49 109.5 . .
Cl3 C49 H49 109.5 . .
Cl6 C50 Cl5 111.9(10) . .
Cl6 C50 Cl4 110.7(9) . .
Cl5 C50 Cl4 109.8(9) . .
Cl6 C50 H50 108.1 . .
Cl5 C50 H50 108.1 . .
Cl4 C50 H50 108.1 . .
Cl8 C51 Cl9 108.9(11) . .
Cl8 C51 Cl7 114.6(11) . .
Cl9 C51 Cl7 109.7(10) . .
Cl8 C51 H51 107.8 . .
Cl9 C51 H51 107.8 . .
Cl7 C51 H51 107.8 . .
Cl11 C52 Cl12 107(3) . .
Cl11 C52 Cl10 117(3) . .
Cl12 C52 Cl10 103(3) . .
Cl11 C52 H52A 110.0 . .
Cl12 C52 H52A 110.0 . .
Cl10 C52 H52A 110.0 . .
Cl13 C53 Cl14 109.9(9) . .
Cl13 C53 Cl15 107.1(8) . .
Cl14 C53 Cl15 108.0(8) . .
Cl13 C53 H53A 110.6 . .
Cl14 C53 H53A 110.6 . .
Cl15 C53 H53A 110.6 . .

loop_
_geom_bond_atom_site_label_1
_geom_bond_atom_site_label_2
_geom_bond_distance
_geom_bond_site_symmetry_2
Pt1 N2 2.100(7) 2_766
Pt1 N1 2.103(7) .
Pt1 As2 2.3677(12) .
Pt1 As1 2.3727(12) .
Co1 C2 1.796(14) .
Co1 C1 1.831(18) .
Co1 C3 1.868(16) .
Co1 C12 1.948(10) .
Co1 C13 1.954(10) .
Co1 Co2 2.474(3) .
Co2 C4 1.776(16) .
Co2 C5 1.824(13) .
Co2 C6 1.834(16) .
Co2 C12 1.961(10) .
Co2 C13 1.972(10) .
As1 C25 1.920(10) .
As1 C19 1.927(11) .
As1 C31 1.939(10) .
As2 C41 1.910(10) .
As2 C34 1.929(10) .
As2 C35 1.942(11) .
O1 C1 1.077(17) .
O2 C2 1.135(15) .
O3 C3 1.064(15) .
O4 C4 1.152(16) .
O5 C5 1.112(14) .
O6 C6 1.113(16) .
N1 C11 1.301(11) .
N1 C7 1.339(12) .
N2 C18 1.337(11) .
N2 C14 1.345(11) .
N2 Pt1 2.100(7) 2_766
C7 C8 1.386(15) .
C7 H7 0.9300 .
C8 C9 1.342(14) .
C8 H8 0.9300 .
C9 C10 1.385(13) .
C9 C12 1.444(13) .
C10 C11 1.369(13) .
C10 H10 0.9300 .
C11 H11 0.9300 .
C12 C13 1.360(13) .
C13 C16 1.442(13) .
C14 C15 1.375(13) .
C14 H14 0.9300 .
C15 C16 1.391(13) .
C15 H15 0.9300 .
C16 C17 1.366(13) .
C17 C18 1.364(13) .
C17 H17 0.9300 .
C18 H18 0.9300 .
C19 C24 1.369(15) .
C19 C20 1.397(17) .
C20 C21 1.33(2) .
C20 H20 0.9300 .
C21 C22 1.47(2) .
C21 H21 0.9300 .
C22 C23 1.29(2) .
C22 H22 0.9300 .
C23 C24 1.407(19) .
C23 H23 0.9300 .
C24 H24 0.9300 .
C25 C30 1.347(15) .
C25 C26 1.368(15) .
C26 C27 1.364(16) .
C26 H26 0.9300 .
C27 C28 1.36(2) .
C27 H27 0.9300 .
C28 C29 1.34(2) .
C28 H28 0.9300 .
C29 C30 1.377(17) .
C29 H29 0.9300 .
C30 H30 0.9300 .
C31 C32 1.531(16) .
C31 H31A 0.9700 .
C31 H31B 0.9700 .
C32 C33 1.531(16) .
C32 H32A 0.9700 .
C32 H32B 0.9700 .
C33 C34 1.523(15) .
C33 H33A 0.9700 .
C33 H33B 0.9700 .
C34 H34A 0.9700 .
C34 H34B 0.9700 .
C35 C40 1.355(17) .
C35 C36 1.367(16) .
C36 C37 1.357(18) .
C36 H36 0.9300 .
C37 C38 1.33(2) .
C37 H37 0.9300 .
C38 C39 1.35(3) .
C38 H38 0.9300 .
C39 C40 1.47(2) .
C39 H39 0.9300 .
C40 H40 0.9300 .
C41 C46 1.372(14) .
C41 C42 1.391(15) .
C42 C43 1.385(19) .
C42 H42 0.9300 .
C43 C44 1.40(2) .
C43 H43 0.9300 .
C44 C45 1.41(2) .
C44 H44 0.9300 .
C45 C46 1.369(18) .
C45 H45 0.9300 .
C46 H46 0.9300 .
S1 O9 1.438(7) .
S1 O8 1.440(7) .
S1 O7 1.452(7) .
S1 C47 1.871(7) .
C47 F2 1.343(9) .
C47 F1 1.343(9) .
C47 F3 1.360(9) .
S2 O10 1.436(8) .
S2 O12' 1.445(9) .
S2 O11 1.445(8) .
S2 O11' 1.448(9) .
S2 O10' 1.452(9) .
S2 O12 1.452(8) .
S2 C48 1.878(7) .
C48 F4' 1.333(9) .
C48 F6 1.347(9) .
C48 F5 1.349(9) .
C48 F6' 1.364(9) .
C48 F4 1.382(9) .
C48 F5' 1.392(9) .
C49 Cl2 1.724(18) .
C49 Cl1 1.730(19) .
C49 Cl3 1.745(19) .
C49 H49 0.9800 .
C50 Cl6 1.705(16) .
C50 Cl5 1.729(17) .
C50 Cl4 1.732(17) .
C50 H50 0.9800 .
C51 Cl8 1.692(17) .
C51 Cl9 1.697(18) .
C51 Cl7 1.721(17) .
C51 H51 0.9800 .
C52 Cl11 1.63(5) .
C52 Cl12 1.68(5) .
C52 Cl10 1.78(5) .
C52 H52A 0.9800 .
C53 Cl13 1.745(10) .
C53 Cl14 1.753(10) .
C53 Cl15 1.753(10) .
C53 H53A 0.9800 .

loop_
_geom_torsion_atom_site_label_1
_geom_torsion_atom_site_label_2
_geom_torsion_atom_site_label_3
_geom_torsion_atom_site_label_4
_geom_torsion
_geom_torsion_site_symmetry_1
C2 Co1 Co2 C4 125.4(10) .
C1 Co1 Co2 C4 -3.6(14) .
C3 Co1 Co2 C4 -129.7(10) .
C12 Co1 Co2 C4 -26.7(10) .
C13 Co1 Co2 C4 26.5(10) .
C2 Co1 Co2 C5 -3.4(6) .
C1 Co1 Co2 C5 -132.4(11) .
C3 Co1 Co2 C5 101.6(7) .
C12 Co1 Co2 C5 -155.4(6) .
C13 Co1 Co2 C5 -102.2(6) .
C2 Co1 Co2 C6 -108.5(6) .
C1 Co1 Co2 C6 122.5(11) .
C3 Co1 Co2 C6 -3.5(7) .
C12 Co1 Co2 C6 99.5(6) .
C13 Co1 Co2 C6 152.7(6) .
C2 Co1 Co2 C12 152.0(6) .
C1 Co1 Co2 C12 23.0(11) .
C3 Co1 Co2 C12 -103.0(6) .
C13 Co1 Co2 C12 53.2(5) .
C2 Co1 Co2 C13 98.8(6) .
C1 Co1 Co2 C13 -30.2(11) .
C3 Co1 Co2 C13 -156.2(6) .
C12 Co1 Co2 C13 -53.2(5) .
N2 Pt1 As1 C25 144.9(17) 2_766
N1 Pt1 As1 C25 93.9(4) .
As2 Pt1 As1 C25 -81.8(4) .
N2 Pt1 As1 C19 26.6(17) 2_766
N1 Pt1 As1 C19 -24.4(4) .
As2 Pt1 As1 C19 159.8(3) .
N2 Pt1 As1 C31 -87.8(17) 2_766
N1 Pt1 As1 C31 -138.8(4) .
As2 Pt1 As1 C31 45.4(4) .
N2 Pt1 As2 C41 -90.2(4) 2_766
N1 Pt1 As2 C41 -33.9(19) .
As1 Pt1 As2 C41 94.3(3) .
N2 Pt1 As2 C34 148.8(4) 2_766
N1 Pt1 As2 C34 -154.9(19) .
As1 Pt1 As2 C34 -26.6(4) .
N2 Pt1 As2 C35 28.1(4) 2_766
N1 Pt1 As2 C35 84.3(19) .
As1 Pt1 As2 C35 -147.4(4) .
N2 Pt1 N1 C11 100.2(8) 2_766
As2 Pt1 N1 C11 44(2) .
As1 Pt1 N1 C11 -84.6(7) .
N2 Pt1 N1 C7 -75.7(9) 2_766
As2 Pt1 N1 C7 -132.0(17) .
As1 Pt1 N1 C7 99.5(9) .
C2 Co1 C1 O1 -87(100) .
C3 Co1 C1 O1 168(100) .
C12 Co1 C1 O1 60(100) .
C13 Co1 C1 O1 18(100) .
Co2 Co1 C1 O1 42(100) .
C1 Co1 C2 O2 153(18) .
C3 Co1 C2 O2 -106(18) .
C12 Co1 C2 O2 30(19) .
C13 Co1 C2 O2 47(18) .
Co2 Co1 C2 O2 -5(18) .
C2 Co1 C3 O3 -116(24) .
C1 Co1 C3 O3 -14(24) .
C12 Co1 C3 O3 92(24) .
C13 Co1 C3 O3 112(24) .
Co2 Co1 C3 O3 143(24) .
C5 Co2 C4 O4 80(23) .
C6 Co2 C4 O4 -176(100) .
C12 Co2 C4 O4 -70(23) .
C13 Co2 C4 O4 -29(23) .
Co1 Co2 C4 O4 -50(23) .
C4 Co2 C5 O5 -68(36) .
C6 Co2 C5 O5 -169(35) .
C12 Co2 C5 O5 56(36) .
C13 Co2 C5 O5 37(36) .
Co1 Co2 C5 O5 90(36) .
C4 Co2 C6 O6 135(40) .
C5 Co2 C6 O6 -126(40) .
C12 Co2 C6 O6 29(40) .
C13 Co2 C6 O6 12(40) .
Co1 Co2 C6 O6 -22(40) .
C11 N1 C7 C8 2.4(17) .
Pt1 N1 C7 C8 178.3(9) .
N1 C7 C8 C9 -3(2) .
C7 C8 C9 C10 3.9(18) .
C7 C8 C9 C12 -178.3(11) .
C8 C9 C10 C11 -3.9(16) .
C12 C9 C10 C11 178.3(10) .
C7 N1 C11 C10 -2.6(16) .
Pt1 N1 C11 C10 -178.6(8) .
C9 C10 C11 N1 3.5(17) .
C8 C9 C12 C13 77.9(17) .
C10 C9 C12 C13 -104.5(15) .
C8 C9 C12 Co1 -37.1(17) .
C10 C9 C12 Co1 140.5(10) .
C8 C9 C12 Co2 -170.8(10) .
C10 C9 C12 Co2 6.8(16) .
C2 Co1 C12 C13 26.2(11) .
C1 Co1 C12 C13 -96.2(7) .
C3 Co1 C12 C13 161.1(8) .
Co2 Co1 C12 C13 72.9(6) .
C2 Co1 C12 C9 164.6(11) .
C1 Co1 C12 C9 42.2(12) .
C3 Co1 C12 C9 -60.4(12) .
C13 Co1 C12 C9 138.4(14) .
Co2 Co1 C12 C9 -148.6(12) .
C2 Co1 C12 Co2 -46.8(9) .
C1 Co1 C12 Co2 -169.1(5) .
C3 Co1 C12 Co2 88.2(6) .
C13 Co1 C12 Co2 -72.9(6) .
C4 Co2 C12 C13 94.6(7) .
C5 Co2 C12 C13 -27.7(12) .
C6 Co2 C12 C13 -162.9(8) .
Co1 Co2 C12 C13 -72.5(6) .
C4 Co2 C12 C9 -42.5(11) .
C5 Co2 C12 C9 -164.8(11) .
C6 Co2 C12 C9 60.0(11) .
C13 Co2 C12 C9 -137.1(13) .
Co1 Co2 C12 C9 150.4(11) .
C4 Co2 C12 Co1 167.1(5) .
C5 Co2 C12 Co1 44.8(10) .
C6 Co2 C12 Co1 -90.4(6) .
C13 Co2 C12 Co1 72.5(6) .
C9 C12 C13 C16 -1(2) .
Co1 C12 C13 C16 138.9(15) .
Co2 C12 C13 C16 -136.5(15) .
C9 C12 C13 Co1 -139.7(14) .
Co2 C12 C13 Co1 84.7(3) .
C9 C12 C13 Co2 135.7(13) .
Co1 C12 C13 Co2 -84.7(3) .
C2 Co1 C13 C12 -163.3(7) .
C1 Co1 C13 C12 93.7(7) .
C3 Co1 C13 C12 -31.0(12) .
Co2 Co1 C13 C12 -72.2(6) .
C2 Co1 C13 C16 54.2(11) .
C1 Co1 C13 C16 -48.8(11) .
C3 Co1 C13 C16 -173.5(11) .
C12 Co1 C13 C16 -142.5(13) .
Co2 Co1 C13 C16 145.3(11) .
C2 Co1 C13 Co2 -91.1(5) .
C1 Co1 C13 Co2 165.9(5) .
C3 Co1 C13 Co2 41.2(10) .
C12 Co1 C13 Co2 72.2(6) .
C4 Co2 C13 C12 -95.0(7) .
C5 Co2 C13 C12 163.7(7) .
C6 Co2 C13 C12 26.8(11) .
Co1 Co2 C13 C12 72.2(6) .
C4 Co2 C13 C16 46.6(11) .
C5 Co2 C13 C16 -54.7(11) .
C6 Co2 C13 C16 168.3(10) .
C12 Co2 C13 C16 141.6(13) .
Co1 Co2 C13 C16 -146.2(11) .
C4 Co2 C13 Co1 -167.2(4) .
C5 Co2 C13 Co1 91.5(6) .
C6 Co2 C13 Co1 -45.4(9) .
C12 Co2 C13 Co1 -72.2(6) .
C18 N2 C14 C15 0.1(14) .
Pt1 N2 C14 C15 -177.4(7) 2_766
N2 C14 C15 C16 -1.4(16) .
C14 C15 C16 C17 0.9(15) .
C14 C15 C16 C13 179.3(9) .
C12 C13 C16 C17 109.6(15) .
Co1 C13 C16 C17 -133.2(10) .
Co2 C13 C16 C17 -5.0(15) .
C12 C13 C16 C15 -68.7(18) .
Co1 C13 C16 C15 48.5(14) .
Co2 C13 C16 C15 176.7(8) .
C15 C16 C17 C18 0.7(14) .
C13 C16 C17 C18 -177.7(9) .
C14 N2 C18 C17 1.6(14) .
Pt1 N2 C18 C17 179.1(7) 2_766
C16 C17 C18 N2 -2.0(15) .
C25 As1 C19 C24 -27.1(10) .
C31 As1 C19 C24 -137.2(10) .
Pt1 As1 C19 C24 98.1(9) .
C25 As1 C19 C20 158.9(11) .
C31 As1 C19 C20 48.7(12) .
Pt1 As1 C19 C20 -76.0(11) .
C24 C19 C20 C21 6(2) .
As1 C19 C20 C21 -179.7(15) .
C19 C20 C21 C22 -1(3) .
C20 C21 C22 C23 -5(3) .
C21 C22 C23 C24 6(3) .
C20 C19 C24 C23 -5.4(19) .
As1 C19 C24 C23 -179.4(10) .
C22 C23 C24 C19 -1(2) .
C19 As1 C25 C30 -64.6(11) .
C31 As1 C25 C30 41.5(11) .
Pt1 As1 C25 C30 174.1(9) .
C19 As1 C25 C26 113.7(10) .
C31 As1 C25 C26 -140.2(10) .
Pt1 As1 C25 C26 -7.6(11) .
C30 C25 C26 C27 -2(2) .
As1 C25 C26 C27 -180.0(10) .
C25 C26 C27 C28 0(2) .
C26 C27 C28 C29 2(3) .
C27 C28 C29 C30 -3(3) .
C26 C25 C30 C29 1(2) .
As1 C25 C30 C29 179.3(12) .
C28 C29 C30 C25 1(3) .
C25 As1 C31 C32 38.9(11) .
C19 As1 C31 C32 147.6(9) .
Pt1 As1 C31 C32 -92.9(9) .
As1 C31 C32 C33 49.8(14) .
C31 C32 C33 C34 52.3(13) .
C32 C33 C34 As2 -111.6(9) .
C41 As2 C34 C33 -59.6(9) .
C35 As2 C34 C33 -168.7(8) .
Pt1 As2 C34 C33 65.5(9) .
C41 As2 C35 C40 19.2(11) .
C34 As2 C35 C40 127.3(10) .
Pt1 As2 C35 C40 -103.1(10) .
C41 As2 C35 C36 -161.1(9) .
C34 As2 C35 C36 -52.9(10) .
Pt1 As2 C35 C36 76.7(9) .
C40 C35 C36 C37 3.1(19) .
As2 C35 C36 C37 -176.7(10) .
C35 C36 C37 C38 -3(2) .
C36 C37 C38 C39 3(3) .
C37 C38 C39 C40 -2(3) .
C36 C35 C40 C39 -2.0(18) .
As2 C35 C40 C39 177.8(9) .
C38 C39 C40 C35 1(2) .
C34 As2 C41 C46 142.9(10) .
C35 As2 C41 C46 -109.6(10) .
Pt1 As2 C41 C46 13.4(10) .
C34 As2 C41 C42 -36.0(11) .
C35 As2 C41 C42 71.5(11) .
Pt1 As2 C41 C42 -165.5(9) .
C46 C41 C42 C43 0(2) .
As2 C41 C42 C43 179.0(14) .
C41 C42 C43 C44 0(3) .
C42 C43 C44 C45 1(3) .
C43 C44 C45 C46 -3(3) .
C44 C45 C46 C41 3(2) .
C42 C41 C46 C45 -2(2) .
As2 C41 C46 C45 179.3(11) .
O9 S1 C47 F2 -60.5(11) .
O8 S1 C47 F2 60.1(11) .
O7 S1 C47 F2 -179.1(11) .
O9 S1 C47 F1 177.7(10) .
O8 S1 C47 F1 -61.7(11) .
O7 S1 C47 F1 59.1(11) .
O9 S1 C47 F3 60.5(11) .
O8 S1 C47 F3 -178.9(10) .
O7 S1 C47 F3 -58.1(11) .
O10 S2 C48 F4' 19.8(15) .
O12' S2 C48 F4' 165.1(17) .
O11 S2 C48 F4' -100.3(16) .
O11' S2 C48 F4' -73.8(19) .
O10' S2 C48 F4' 46.0(18) .
O12 S2 C48 F4' 140.6(15) .
O10 S2 C48 F6 -178.6(11) .
O12' S2 C48 F6 -33.2(15) .
O11 S2 C48 F6 61.4(12) .
O11' S2 C48 F6 87.8(17) .
O10' S2 C48 F6 -152.3(15) .
O12 S2 C48 F6 -57.7(12) .
O10 S2 C48 F5 -56.9(13) .
O12' S2 C48 F5 88.5(16) .
O11 S2 C48 F5 -176.9(13) .
O11' S2 C48 F5 -150.5(18) .
O10' S2 C48 F5 -30.7(16) .
O12 S2 C48 F5 63.9(13) .
O10 S2 C48 F6' 146.0(14) .
O12' S2 C48 F6' -68.7(16) .
O11 S2 C48 F6' 25.9(15) .
O11' S2 C48 F6' 52.4(18) .
O10' S2 C48 F6' 172.2(17) .
O12 S2 C48 F6' -93.2(14) .
O10 S2 C48 F4 63.2(13) .
O12' S2 C48 F4 -151.4(15) .
O11 S2 C48 F4 -56.8(13) .
O11' S2 C48 F4 -30.4(17) .
O10' S2 C48 F4 89.5(16) .
O12 S2 C48 F4 -175.9(12) .
O10 S2 C48 F5' -98.7(16) .
O12' S2 C48 F5' 46.7(18) .
O11 S2 C48 F5' 141.3(17) .
O11' S2 C48 F5' 168(2) .
O10' S2 C48 F5' -72.4(18) .
O12 S2 C48 F5' 22.2(16) .
